data_4323549
loop_
_publ_author_name
'Linfeng Chen'
'F. Albert Cotton'
'William A. Wojtczak'

_publ_section_title
;
 Synthesis and Structural Characterization of Compounds Containing the
 [Zr6Cl18H5]3- Cluster Anion. Determination of the Number of Cluster
 Hydrogen Atoms
;
_journal_name_full 'Inorganic Chemistry'
_journal_page_first 4047
_journal_page_last 4054
_journal_paper_doi 10.1021/ic960173i
_journal_volume 36
_journal_year 1997
_chemical_compound_source
;
reaction of ZrCl4 with HSnBu3 followed by addition of [Ph4P]Cl,crystallized in
MeCN/hexane/Et2O system
;
_chemical_formula_analytical 'not measured'
_chemical_formula_moiety '3(C24 H20 P),Cl18 H5 Zr6'
_chemical_formula_structural '[Ph4P]3[Zr6Cl18H5]'
_chemical_formula_sum 'C72 H65 Cl18 P3 Zr6'
_chemical_formula_weight 2208.57
_chemical_melting_point ?
_chemical_name_systematic
; 
 tris(tetraphenylphosphnium) dodecakis-\m-chloro-hexachloro-
 pentahydrido-hexa-zirconium  
;
_space_group_IT_number 88
_symmetry_cell_setting tetragonal
_symmetry_space_group_name_Hall '-I 4ad'
_symmetry_space_group_name_H-M 'I 41/a :2'
_atom_sites_solution_hydrogens 'difmap for cluster hydrogen,geom for other'
_atom_sites_solution_primary direct
_atom_sites_solution_secondary difmap
_audit_creation_method SHELXL
_cell_angle_alpha 90.00
_cell_angle_beta 90.00
_cell_angle_gamma 90.00
_cell_formula_units_Z 8
_cell_length_a 33.196(2)
_cell_length_b 33.196(2)
_cell_length_c 15.236(2)
_cell_measurement_reflns_used 25
_cell_measurement_temperature 293(2)
_cell_measurement_theta_max 32
_cell_measurement_theta_min 26
_cell_volume 16790(3)
_computing_molecular_graphics ORTEP
_computing_structure_refinement 'SHELXL-93 (Sheldrick, 1993)'
_computing_structure_solution 'SHELXS-86 (Sheldrick, 1990)'
_diffrn_ambient_temperature 293(2)
_diffrn_measurement_device 'Syntex P3/P'
_diffrn_measurement_method \w
_diffrn_radiation_monochromator graphite
_diffrn_radiation_source 'fine-focus sealed tube'
_diffrn_radiation_type 'Mo K\a'
_diffrn_radiation_wavelength 0.71073
_diffrn_reflns_av_R_equivalents 0.0000
_diffrn_reflns_av_sigmaI/netI 0.4816
_diffrn_reflns_limit_h_max 36
_diffrn_reflns_limit_h_min 0
_diffrn_reflns_limit_k_max 36
_diffrn_reflns_limit_k_min 0
_diffrn_reflns_limit_l_max 16
_diffrn_reflns_limit_l_min 0
_diffrn_reflns_number 3805
_diffrn_reflns_theta_max 22.99
_diffrn_reflns_theta_min 2.27
_diffrn_standards_decay_% 11.1
_diffrn_standards_interval_count 250
_diffrn_standards_number 3
_exptl_absorpt_coefficient_mu 1.388
_exptl_absorpt_correction_T_max 0.8067
_exptl_absorpt_correction_T_min 0.9990
_exptl_absorpt_correction_type 'empirical via \y scans'
_exptl_crystal_colour 'dark purple'
_exptl_crystal_density_diffrn 1.747
_exptl_crystal_density_meas ?
_exptl_crystal_F_000 8704
_exptl_crystal_size_max 0.50
_exptl_crystal_size_mid 0.40
_exptl_crystal_size_min 0.40
_refine_diff_density_max 0.571
_refine_diff_density_min -0.600
_refine_diff_density_rms 0.190
_refine_ls_extinction_method none
_refine_ls_goodness_of_fit_all 0.912
_refine_ls_goodness_of_fit_obs 1.065
_refine_ls_hydrogen_treatment refall
_refine_ls_matrix_type full
_refine_ls_number_parameters 463
_refine_ls_number_reflns 3800
_refine_ls_number_restraints 0
_refine_ls_restrained_S_all 0.954
_refine_ls_restrained_S_obs 1.065
_refine_ls_R_factor_all 0.0809
_refine_ls_R_factor_obs 0.0413
_refine_ls_shift/esd_max 0.000
_refine_ls_shift/esd_mean 0.000
_refine_ls_structure_factor_coef Fsqd
_refine_ls_weighting_details 'w=1/[\s^2^(Fo^2^)+(0.0025P)^2^+0.0000P] where P=(Fo^2^+2Fc^2^)/3'
_refine_ls_weighting_scheme calc
_refine_ls_wR_factor_all 0.0687
_refine_ls_wR_factor_obs 0.0635
_reflns_number_observed 2625
_reflns_number_total 3805
_reflns_observed_criterion >2sigma(I)
_cod_data_source_file ic960173i_4.cif
_cod_data_source_block 2a
_cod_depositor_comments
;
The following automatic conversions were performed:

'_chemical_melting_point' value 'not measured' was changed to '?' -
the value is undefined or not given.

Automatic conversion script
Id: cif_fix_values 1715 2011-07-08 13:25:40Z adriana 

The following automatic conversions were performed:

'_exptl_crystal_density_meas' value 'not measured' was changed to '?'
- the value is perceived as not measured.

Automatic conversion script
Id: cif_fix_values 3008 2015-01-20 13:52:24Z robertas 

The following automatic conversions were performed:

'_refine_ls_weighting_scheme' value 'calc
w=1/[\s^2^(Fo^2^)+(0.0025P)^2^+0.0000P] where P=(Fo^2^+2Fc^2^)/3' was
changed to 'calc'. New tag '_refine_ls_weighting_details' was
created. The value of the new tag was set to
'w=1/[\s^2^(Fo^2^)+(0.0025P)^2^+0.0000P] where P=(Fo^2^+2Fc^2^)/3'.

Automatic conversion script
Id: cif_fix_values 3143 2015-03-26 13:38:13Z robertas 
;
_cod_original_sg_symbol_H-M 'I 41/a'
_cod_database_code 4323549

loop_
_symmetry_equiv_pos_as_xyz
'x, y, z'
'-x, -y+1/2, z'
'-y+3/4, x+1/4, z+1/4'
'y+1/4, -x+1/4, z+1/4'
'x+1/2, y+1/2, z+1/2'
'-x+1/2, -y+1, z+1/2'
'-y+5/4, x+3/4, z+3/4'
'y+3/4, -x+3/4, z+3/4'
'-x, -y, -z'
'x, y-1/2, -z'
'y-3/4, -x-1/4, -z-1/4'
'-y-1/4, x-1/4, -z-1/4'
'-x+1/2, -y+1/2, -z+1/2'
'x+1/2, y, -z+1/2'
'y-1/4, -x+1/4, -z+1/4'
'-y+1/4, x+1/4, -z+1/4'

loop_
_atom_site_aniso_label
_atom_site_aniso_U_11
_atom_site_aniso_U_22
_atom_site_aniso_U_33
_atom_site_aniso_U_23
_atom_site_aniso_U_13
_atom_site_aniso_U_12
Zr1 0.0263(5) 0.0492(6) 0.0384(6) 0.0033(5) 0.0027(5) 0.0092(4)
Zr2 0.0322(5) 0.0578(7) 0.0304(4) 0.0045(5) 0.0031(5) 0.0094(5)
Zr3 0.0278(5) 0.0498(6) 0.0455(7) 0.0030(5) -0.0009(5) 0.0023(4)
Cl1 0.0387(14) 0.061(2) 0.043(2) 0.0117(13) -0.0020(12) 0.0070(12)
Cl2 0.0469(15) 0.068(2) 0.042(2) -0.0064(13) 0.0061(12) 0.0184(12)
Cl3 0.0423(13) 0.0497(15) 0.076(2) 0.0061(15) 0.0018(14) 0.0079(11)
Cl4 0.0395(14) 0.074(2) 0.050(2) 0.0159(14) 0.0107(12) 0.0017(12)
Cl5 0.0276(12) 0.065(2) 0.055(2) 0.0066(13) 0.0013(12) 0.0037(11)
Cl6 0.047(2) 0.070(2) 0.050(2) -0.0109(14) -0.0075(13) 0.0019(13)
Cl7 0.0430(14) 0.069(2) 0.090(2) 0.010(2) 0.007(2) 0.0260(13)
Cl8 0.080(2) 0.099(2) 0.0295(12) 0.006(2) 0.0063(14) 0.018(2)
Cl9 0.049(2) 0.067(2) 0.119(3) 0.004(2) -0.003(2) -0.0207(13)
P1 0.0362(13) 0.0359(13) 0.0427(15) -0.0059(12) 0.0004(12) 0.0011(11)
C11 0.041(5) 0.038(5) 0.026(5) -0.005(4) -0.004(4) -0.007(4)
C12 0.046(6) 0.056(7) 0.054(8) -0.005(6) 0.002(5) -0.004(5)
C13 0.061(7) 0.069(7) 0.032(6) -0.017(5) 0.000(5) 0.021(6)
C14 0.042(6) 0.059(7) 0.052(7) 0.011(6) 0.003(6) 0.014(5)
C15 0.053(7) 0.059(7) 0.051(7) -0.009(5) -0.002(5) -0.007(5)
C16 0.043(6) 0.053(6) 0.043(6) -0.009(5) 0.008(5) 0.011(5)
C21 0.048(6) 0.027(5) 0.042(5) -0.006(4) 0.001(5) 0.004(4)
C22 0.062(7) 0.048(6) 0.065(7) 0.006(6) -0.003(5) 0.008(5)
C23 0.054(7) 0.058(7) 0.110(10) 0.004(8) 0.003(8) 0.021(6)
C24 0.097(9) 0.046(7) 0.065(8) 0.013(6) 0.003(7) -0.002(7)
C25 0.081(9) 0.065(8) 0.073(8) 0.009(7) 0.021(7) -0.002(7)
C26 0.069(7) 0.061(7) 0.067(8) 0.017(7) 0.031(6) 0.013(5)
C31 0.043(6) 0.045(6) 0.036(6) -0.013(5) 0.001(5) 0.007(4)
C32 0.038(6) 0.111(9) 0.053(7) -0.010(6) -0.001(5) 0.007(6)
C33 0.062(8) 0.166(12) 0.035(7) -0.001(7) -0.004(6) 0.016(8)
C34 0.054(7) 0.086(8) 0.060(8) -0.017(7) -0.009(6) 0.011(6)
C35 0.029(6) 0.117(10) 0.089(10) -0.024(8) 0.000(6) 0.007(6)
C36 0.034(6) 0.118(9) 0.062(8) -0.013(6) 0.008(6) 0.003(6)
C41 0.029(5) 0.039(6) 0.045(6) 0.007(5) 0.015(5) 0.017(4)
C42 0.049(6) 0.032(5) 0.045(6) 0.007(5) 0.000(5) 0.008(5)
C43 0.057(6) 0.065(7) 0.048(6) -0.019(6) -0.007(5) 0.019(5)
C44 0.057(7) 0.043(6) 0.056(7) -0.016(6) 0.024(6) 0.004(5)
C45 0.078(8) 0.039(6) 0.055(8) 0.006(5) 0.017(6) 0.012(5)
C46 0.061(6) 0.046(6) 0.032(6) -0.006(5) -0.001(5) 0.007(5)
P2 0.054(3) 0.043(2) 0.116(4) 0.000 0.000 -0.003(2)
C51 0.081(9) 0.047(7) 0.134(13) 0.016(7) 0.043(9) -0.002(7)
C52 0.073(10) 0.126(12) 0.180(18) 0.078(12) 0.038(10) 0.018(9)
C53 0.182(19) 0.160(18) 0.183(20) 0.101(16) 0.119(15) 0.078(15)
C54 0.365(40) 0.084(16) 0.101(16) 0.045(14) 0.107(21) 0.053(20)
C55 0.532(54) 0.069(13) 0.134(23) 0.020(15) 0.071(25) -0.093(22)
C56 0.198(16) 0.089(11) 0.132(15) 0.011(10) 0.019(12) -0.073(12)
C61 0.041(6) 0.048(6) 0.117(11) -0.020(6) 0.000(6) -0.001(5)
C62 0.061(8) 0.073(8) 0.141(14) -0.028(8) -0.005(8) 0.008(7)
C63 0.054(8) 0.119(12) 0.136(14) -0.030(10) -0.001(9) 0.002(8)
C64 0.063(9) 0.117(12) 0.135(13) -0.037(10) 0.023(8) -0.026(8)
C65 0.094(10) 0.082(9) 0.163(15) -0.049(9) 0.005(11) -0.017(8)
C66 0.078(9) 0.095(10) 0.166(15) -0.057(10) 0.003(9) -0.016(8)

loop_
_atom_site_label
_atom_site_type_symbol
_atom_site_fract_x
_atom_site_fract_y
_atom_site_fract_z
_atom_site_U_iso_or_equiv
_atom_site_thermal_displace_type
_atom_site_occupancy
_atom_site_calc_flag
_atom_site_refinement_flags
_atom_site_disorder_group
Zr1 Zr 0.05271(2) 0.44989(2) 0.00291(6) 0.0380(3) Uani 1 d . .
Zr2 Zr -0.00278(3) 0.49913(3) 0.15849(4) 0.0401(2) Uani 1 d . .
Zr3 Zr -0.05009(2) 0.44752(3) -0.00527(6) 0.0410(3) Uani 1 d . .
Cl1 Cl 0.05211(6) 0.44491(7) 0.17197(14) 0.0475(6) Uani 1 d . .
Cl2 Cl 0.05962(7) 0.44837(7) -0.16563(15) 0.0524(7) Uani 1 d . .
Cl3 Cl 0.00274(6) 0.39112(6) -0.0060(2) 0.0561(7) Uani 1 d . .
Cl4 Cl -0.05617(6) 0.44395(7) 0.16237(15) 0.0544(7) Uani 1 d . .
Cl5 Cl 0.10913(6) 0.50264(7) 0.0130(2) 0.0493(6) Uani 1 d . .
Cl6 Cl 0.05074(7) 0.55477(7) 0.1743(2) 0.0556(7) Uani 1 d . .
Cl7 Cl 0.10690(6) 0.39878(7) 0.0058(2) 0.0672(8) Uani 1 d . .
Cl8 Cl -0.00447(8) 0.49944(9) 0.32235(13) 0.0695(7) Uani 1 d . .
Cl9 Cl -0.10126(7) 0.39319(7) -0.0072(2) 0.0783(9) Uani 1 d . .
P1 P 0.16754(6) 0.42171(6) 0.63200(15) 0.0383(6) Uani 1 d . .
C11 C 0.2153(2) 0.4268(2) 0.5787(5) 0.035(2) Uani 1 d . .
C12 C 0.2292(3) 0.3986(3) 0.5195(6) 0.052(3) Uani 1 d . .
H12 H 0.2125(3) 0.3776(3) 0.5021(6) 0.062 Uiso 1 calc R .
C13 C 0.2677(3) 0.4016(3) 0.4860(6) 0.054(3) Uani 1 d . .
H13 H 0.2767(3) 0.3824(3) 0.4460(6) 0.065 Uiso 1 calc R .
C14 C 0.2931(3) 0.4324(3) 0.5108(6) 0.051(3) Uani 1 d . .
H14 H 0.3192(3) 0.4337(3) 0.4888(6) 0.062 Uiso 1 calc R .
C15 C 0.2793(3) 0.4612(3) 0.5683(6) 0.054(3) Uani 1 d . .
H15 H 0.2960(3) 0.4824(3) 0.5851(6) 0.065 Uiso 1 calc R .
C16 C 0.2405(2) 0.4586(3) 0.6012(5) 0.047(2) Uani 1 d . .
H16 H 0.2312(2) 0.4786(3) 0.6390(5) 0.056 Uiso 1 calc R .
C21 C 0.1680(2) 0.3775(2) 0.6991(5) 0.039(2) Uani 1 d . .
C22 C 0.1994(3) 0.3499(3) 0.6963(6) 0.058(3) Uani 1 d . .
H22 H 0.2203(3) 0.3534(3) 0.6564(6) 0.070 Uiso 1 calc R .
C23 C 0.1997(3) 0.3169(3) 0.7528(8) 0.074(3) Uani 1 d . .
H23 H 0.2209(3) 0.2986(3) 0.7515(8) 0.089 Uiso 1 calc R .
C24 C 0.1684(4) 0.3116(3) 0.8104(7) 0.069(3) Uani 1 d . .
H24 H 0.1686(4) 0.2895(3) 0.8481(7) 0.083 Uiso 1 calc R .
C25 C 0.1365(3) 0.3383(3) 0.8137(7) 0.073(3) Uani 1 d . .
H25 H 0.1152(3) 0.3343(3) 0.8525(7) 0.087 Uiso 1 calc R .
C26 C 0.1370(3) 0.3710(3) 0.7586(7) 0.066(3) Uani 1 d . .
H26 H 0.1158(3) 0.3894(3) 0.7611(7) 0.079 Uiso 1 calc R .
C31 C 0.1270(3) 0.4214(2) 0.5562(6) 0.042(2) Uani 1 d . .
C32 C 0.1319(3) 0.4179(3) 0.4672(6) 0.067(3) Uani 1 d . .
H32 H 0.1577(3) 0.4144(3) 0.4448(6) 0.081 Uiso 1 calc R .
C33 C 0.0999(3) 0.4193(3) 0.4096(7) 0.087(4) Uani 1 d . .
H33 H 0.1042(3) 0.4169(3) 0.3496(7) 0.105 Uiso 1 calc R .
C34 C 0.0618(3) 0.4243(3) 0.4415(7) 0.066(3) Uani 1 d . .
H34 H 0.0400(3) 0.4243(3) 0.4032(7) 0.080 Uiso 1 calc R .
C35 C 0.0557(3) 0.4291(3) 0.5278(8) 0.078(4) Uani 1 d . .
H35 H 0.0298(3) 0.4337(3) 0.5484(8) 0.094 Uiso 1 calc R .
C36 C 0.0879(3) 0.4274(3) 0.5882(7) 0.072(3) Uani 1 d . .
H36 H 0.0833(3) 0.4301(3) 0.6481(7) 0.086 Uiso 1 calc R .
C41 C 0.1610(2) 0.4639(2) 0.7010(6) 0.037(2) Uani 1 d . .
C42 C 0.1764(2) 0.4641(3) 0.7864(6) 0.042(2) Uani 1 d . .
H42 H 0.1871(2) 0.4406(3) 0.8101(6) 0.051 Uiso 1 calc R .
C43 C 0.1757(3) 0.4991(3) 0.8360(6) 0.056(3) Uani 1 d . .
H43 H 0.1862(3) 0.4990(3) 0.8926(6) 0.068 Uiso 1 calc R .
C44 C 0.1597(3) 0.5335(3) 0.8022(7) 0.052(3) Uani 1 d . .
H44 H 0.1588(3) 0.5567(3) 0.8365(7) 0.062 Uiso 1 calc R .
C45 C 0.1450(3) 0.5344(3) 0.7188(7) 0.057(3) Uani 1 d . .
H45 H 0.1348(3) 0.5582(3) 0.6956(7) 0.069 Uiso 1 calc R .
C46 C 0.1454(2) 0.4993(2) 0.6684(5) 0.046(2) Uani 1 d . .
H46 H 0.1349(2) 0.4998(2) 0.6119(5) 0.055 Uiso 1 calc R .
P2 P 0.5000 0.2500 0.0939(3) 0.0713(12) Uani 1 d S .
C51 C 0.5084(4) 0.2079(3) 0.1663(9) 0.087(4) Uani 1 d . .
C52 C 0.5396(4) 0.2102(4) 0.2257(11) 0.126(6) Uani 1 d . .
H52 H 0.5572(4) 0.2320(4) 0.2223(11) 0.152 Uiso 1 calc R .
C53 C 0.5462(5) 0.1814(6) 0.2905(12) 0.175(10) Uani 1 d . .
H53 H 0.5673(5) 0.1826(6) 0.3306(12) 0.210 Uiso 1 calc R .
C54 C 0.5178(9) 0.1506(6) 0.2888(13) 0.183(14) Uani 1 d . .
H54 H 0.5199(9) 0.1306(6) 0.3311(13) 0.220 Uiso 1 calc R .
C55 C 0.4877(10) 0.1476(6) 0.2310(14) 0.245(17) Uani 1 d . .
H55 H 0.4708(10) 0.1253(6) 0.2331(14) 0.294 Uiso 1 calc R .
C56 C 0.4811(5) 0.1766(4) 0.1689(10) 0.140(6) Uani 1 d . .
H56 H 0.4594(5) 0.1753(4) 0.1304(10) 0.167 Uiso 1 calc R .
C61 C 0.4570(3) 0.2397(3) 0.0247(7) 0.069(3) Uani 1 d . .
C62 C 0.4223(3) 0.2611(3) 0.0300(8) 0.092(4) Uani 1 d . .
H62 H 0.4209(3) 0.2830(3) 0.0681(8) 0.110 Uiso 1 calc R .
C63 C 0.3887(3) 0.2511(4) -0.0202(9) 0.103(5) Uani 1 d . .
H63 H 0.3650(3) 0.2661(4) -0.0169(9) 0.124 Uiso 1 calc R .
C64 C 0.3916(4) 0.2190(4) -0.0735(9) 0.105(5) Uani 1 d . .
H64 H 0.3691(4) 0.2111(4) -0.1056(9) 0.126 Uiso 1 calc R .
C65 C 0.4273(4) 0.1973(4) -0.0821(9) 0.113(5) Uani 1 d . .
H65 H 0.4290(4) 0.1757(4) -0.1208(9) 0.136 Uiso 1 calc R .
C66 C 0.4598(4) 0.2085(4) -0.0320(9) 0.113(5) Uani 1 d . .
H66 H 0.4840(4) 0.1945(4) -0.0372(9) 0.135 Uiso 1 calc R .

loop_
_atom_type_symbol
_atom_type_description
_atom_type_scat_dispersion_real
_atom_type_scat_dispersion_imag
_atom_type_scat_source
C C 0.0033 0.0016 'International Tables Vol C Tables 4.2.6.8 and 6.1.1.4'
H H 0.0000 0.0000 'International Tables Vol C Tables 4.2.6.8 and 6.1.1.4'
Zr Zr -2.9673 0.5597 'International Tables Vol C Tables 4.2.6.8 and 6.1.1.4'
Cl Cl 0.1484 0.1585 'International Tables Vol C Tables 4.2.6.8 and 6.1.1.4'
P P 0.1023 0.0942 'International Tables Vol C Tables 4.2.6.8 and 6.1.1.4'
H H 0.0000 0.0000 'International Tables Vol C Tables 4.2.6.8 and 6.1.1.4'

loop_
_geom_angle_atom_site_label_1
_geom_angle_atom_site_label_2
_geom_angle_atom_site_label_3
_geom_angle
_geom_angle_site_symmetry_1
_geom_angle_site_symmetry_3
_geom_angle_publ_flag
Cl7 Zr1 Cl3 87.11(8) . . ?
Cl7 Zr1 Cl5 86.34(8) . . ?
Cl3 Zr1 Cl5 173.44(7) . . ?
Cl7 Zr1 Cl2 86.52(9) . . ?
Cl3 Zr1 Cl2 89.42(9) . . ?
Cl5 Zr1 Cl2 90.47(8) . . ?
Cl7 Zr1 Cl1 86.78(9) . . ?
Cl3 Zr1 Cl1 89.95(8) . . ?
Cl5 Zr1 Cl1 89.40(8) . . ?
Cl2 Zr1 Cl1 173.30(7) . . ?
Cl7 Zr1 Zr3 134.76(6) . 9_565 ?
Cl3 Zr1 Zr3 138.12(5) . 9_565 ?
Cl5 Zr1 Zr3 48.44(5) . 9_565 ?
Cl2 Zr1 Zr3 91.86(6) . 9_565 ?
Cl1 Zr1 Zr3 93.06(6) . 9_565 ?
Cl7 Zr1 Zr2 134.90(7) . 9_565 ?
Cl3 Zr1 Zr2 91.42(6) . 9_565 ?
Cl5 Zr1 Zr2 93.40(6) . 9_565 ?
Cl2 Zr1 Zr2 48.37(5) . 9_565 ?
Cl1 Zr1 Zr2 138.31(6) . 9_565 ?
Zr3 Zr1 Zr2 59.99(3) 9_565 9_565 y
Cl7 Zr1 Zr3 135.36(6) . . ?
Cl3 Zr1 Zr3 48.27(5) . . ?
Cl5 Zr1 Zr3 138.28(6) . . ?
Cl2 Zr1 Zr3 92.99(6) . . ?
Cl1 Zr1 Zr3 91.56(6) . . ?
Zr3 Zr1 Zr3 89.88(3) 9_565 . y
Zr2 Zr1 Zr3 60.01(3) 9_565 . y
Cl8 Zr2 Cl4 87.95(10) . . ?
Cl8 Zr2 Cl1 86.49(9) . . ?
Cl4 Zr2 Cl1 89.30(8) . . ?
Cl8 Zr2 Cl2 86.48(9) . 9_565 ?
Cl4 Zr2 Cl2 88.62(8) . 9_565 ?
Cl1 Zr2 Cl2 172.74(8) . 9_565 ?
Cl8 Zr2 Cl6 85.34(10) . . ?
Cl4 Zr2 Cl6 173.29(8) . . ?
Cl1 Zr2 Cl6 90.33(8) . . ?
Cl2 Zr2 Cl6 90.93(9) 9_565 . ?
Cl8 Zr2 Zr3 136.33(9) . . ?
Cl4 Zr2 Zr3 48.38(6) . . ?
Cl1 Zr2 Zr3 91.89(6) . . ?
Cl2 Zr2 Zr3 91.92(6) 9_565 . ?
Cl6 Zr2 Zr3 138.33(6) . . ?
Cl8 Zr2 Zr1 135.01(8) . 9_565 ?
Cl4 Zr2 Zr1 92.02(6) . 9_565 ?
Cl1 Zr2 Zr1 138.50(6) . 9_565 ?
Cl2 Zr2 Zr1 48.56(5) 9_565 9_565 ?
Cl6 Zr2 Zr1 92.69(6) . 9_565 ?
Zr3 Zr2 Zr1 59.89(3) . 9_565 y
Cl8 Zr2 Zr3 133.85(9) . 9_565 ?
Cl4 Zr2 Zr3 138.20(6) . 9_565 ?
Cl1 Zr2 Zr3 93.07(6) . 9_565 ?
Cl2 Zr2 Zr3 93.13(6) 9_565 9_565 ?
Cl6 Zr2 Zr3 48.51(6) . 9_565 ?
Zr3 Zr2 Zr3 89.82(3) . 9_565 y
Zr1 Zr2 Zr3 60.01(3) 9_565 9_565 y
Cl9 Zr3 Cl4 85.65(10) . . ?
Cl9 Zr3 Cl3 86.40(8) . . ?
Cl4 Zr3 Cl3 91.40(8) . . ?
Cl9 Zr3 Cl5 86.86(8) . 9_565 ?
Cl4 Zr3 Cl5 90.89(8) . 9_565 ?
Cl3 Zr3 Cl5 172.69(8) . 9_565 ?
Cl9 Zr3 Cl6 87.75(10) . 9_565 ?
Cl4 Zr3 Cl6 173.37(8) . 9_565 ?
Cl3 Zr3 Cl6 88.84(9) . 9_565 ?
Cl5 Zr3 Cl6 88.09(8) 9_565 9_565 ?
Cl9 Zr3 Zr1 135.26(6) . 9_565 ?
Cl4 Zr3 Zr1 91.94(6) . 9_565 ?
Cl3 Zr3 Zr1 138.34(6) . 9_565 ?
Cl5 Zr3 Zr1 48.46(5) 9_565 9_565 ?
Cl6 Zr3 Zr1 92.29(6) 9_565 9_565 ?
Cl9 Zr3 Zr2 133.65(9) . . ?
Cl4 Zr3 Zr2 48.00(5) . . ?
Cl3 Zr3 Zr2 93.16(6) . . ?
Cl5 Zr3 Zr2 93.53(6) 9_565 . ?
Cl6 Zr3 Zr2 138.61(6) 9_565 . ?
Zr1 Zr3 Zr2 60.12(3) 9_565 . y
Cl9 Zr3 Zr2 136.17(9) . 9_565 ?
Cl4 Zr3 Zr2 138.18(6) . 9_565 ?
Cl3 Zr3 Zr2 91.38(6) . 9_565 ?
Cl5 Zr3 Zr2 91.53(6) 9_565 9_565 ?
Cl6 Zr3 Zr2 48.43(6) 9_565 9_565 ?
Zr1 Zr3 Zr2 60.14(3) 9_565 9_565 y
Zr2 Zr3 Zr2 90.18(3) . 9_565 y
Zr2 Cl1 Zr1 83.15(7) . . y
Zr2 Cl2 Zr1 83.06(7) 9_565 . y
Zr1 Cl3 Zr3 83.49(7) . . y
Zr2 Cl4 Zr3 83.62(7) . . y
Zr3 Cl5 Zr1 83.10(6) 9_565 . y
Zr2 Cl6 Zr3 83.06(7) . 9_565 y
C41 P1 C31 107.4(4) . . ?
C41 P1 C21 108.2(4) . . ?
C31 P1 C21 112.1(4) . . ?
C41 P1 C11 107.7(4) . . ?
C31 P1 C11 112.2(4) . . ?
C21 P1 C11 109.2(4) . . ?
C12 C11 C16 118.4(8) . . ?
C12 C11 P1 121.9(6) . . ?
C16 C11 P1 119.5(6) . . ?
C11 C12 C13 120.2(8) . . ?
C14 C13 C12 121.2(8) . . ?
C15 C14 C13 119.2(9) . . ?
C14 C15 C16 119.7(9) . . ?
C15 C16 C11 121.2(8) . . ?
C22 C21 C26 118.3(8) . . ?
C22 C21 P1 122.1(7) . . ?
C26 C21 P1 119.6(7) . . ?
C21 C22 C23 120.3(9) . . ?
C24 C23 C22 119.4(9) . . ?
C23 C24 C25 121.4(10) . . ?
C26 C25 C24 118.5(10) . . ?
C25 C26 C21 122.1(9) . . ?
C32 C31 C36 117.7(9) . . ?
C32 C31 P1 123.8(7) . . ?
C36 C31 P1 118.4(7) . . ?
C31 C32 C33 122.4(9) . . ?
C34 C33 C32 119.4(10) . . ?
C35 C34 C33 120.3(10) . . ?
C34 C35 C36 121.3(10) . . ?
C31 C36 C35 118.7(9) . . ?
C46 C41 C42 118.0(8) . . ?
C46 C41 P1 120.6(7) . . ?
C42 C41 P1 120.9(7) . . ?
C43 C42 C41 120.3(8) . . ?
C44 C43 C42 120.3(9) . . ?
C45 C44 C43 120.6(9) . . ?
C44 C45 C46 119.6(9) . . ?
C41 C46 C45 121.1(8) . . ?
C51 P2 C51 104.5(8) 2_655 . ?
C51 P2 C61 112.5(5) 2_655 . ?
C51 P2 C61 109.4(6) . . ?
C51 P2 C61 109.4(6) 2_655 2_655 ?
C51 P2 C61 112.5(5) . 2_655 ?
C61 P2 C61 108.6(7) . 2_655 ?
C56 C51 C52 121.2(13) . . ?
C56 C51 P2 120.0(13) . . ?
C52 C51 P2 118.3(10) . . ?
C51 C52 C53 123.0(15) . . ?
C54 C53 C52 112.7(20) . . ?
C55 C54 C53 125.1(24) . . ?
C54 C55 C56 121.6(25) . . ?
C55 C56 C51 116.4(18) . . ?
C66 C61 C62 119.9(11) . . ?
C66 C61 P2 117.6(8) . . ?
C62 C61 P2 122.4(9) . . ?
C61 C62 C63 121.5(11) . . ?
C64 C63 C62 117.6(11) . . ?
C63 C64 C65 121.9(13) . . ?
C66 C65 C64 118.5(13) . . ?
C61 C66 C65 120.5(12) . . ?

loop_
_geom_bond_atom_site_label_1
_geom_bond_atom_site_label_2
_geom_bond_distance
_geom_bond_site_symmetry_2
_geom_bond_publ_flag
Zr1 Cl7 2.473(2) . y
Zr1 Cl3 2.564(2) . y
Zr1 Cl5 2.569(2) . y
Zr1 Cl2 2.579(2) . y
Zr1 Cl1 2.581(2) . y
Zr1 Zr3 3.407(1) 9_565 y
Zr1 Zr2 3.414(1) 9_565 y
Zr1 Zr3 3.415(1) . y
Zr2 Cl8 2.497(2) . y
Zr2 Cl4 2.550(2) . y
Zr2 Cl1 2.570(2) . y
Zr2 Cl2 2.571(2) 9_565 y
Zr2 Cl6 2.574(3) . y
Zr2 Zr3 3.410(1) . y
Zr2 Zr1 3.414(1) 9_565 y
Zr2 Zr3 3.415(1) 9_565 y
Zr3 Cl9 2.478(2) . y
Zr3 Cl4 2.565(2) . y
Zr3 Cl3 2.565(2) . y
Zr3 Cl5 2.568(2) 9_565 y
Zr3 Cl6 2.577(3) 9_565 y
Zr3 Zr1 3.406(1) 9_565 y
Zr3 Zr2 3.415(1) 9_565 y
Cl2 Zr2 2.571(2) 9_565 ?
Cl5 Zr3 2.568(2) 9_565 ?
Cl6 Zr3 2.577(3) 9_565 ?
P1 C41 1.765(8) . ?
P1 C31 1.773(9) . ?
P1 C21 1.788(8) . ?
P1 C11 1.789(8) . ?
C11 C12 1.38(1) . ?
C11 C16 1.39(1) . ?
C12 C13 1.38(1) . ?
C13 C14 1.38(1) . ?
C14 C15 1.38(1) . ?
C15 C16 1.38(1) . ?
C21 C22 1.39(1) . ?
C21 C26 1.39(1) . ?
C22 C23 1.39(1) . ?
C23 C24 1.37(1) . ?
C24 C25 1.38(1) . ?
C25 C26 1.37(1) . ?
C31 C32 1.37(1) . ?
C31 C36 1.40(1) . ?
C32 C33 1.38(1) . ?
C33 C34 1.36(1) . ?
C34 C35 1.34(1) . ?
C35 C36 1.41(1) . ?
C41 C46 1.38(1) . ?
C41 C42 1.40(1) . ?
C42 C43 1.39(1) . ?
C43 C44 1.36(1) . ?
C44 C45 1.36(1) . ?
C45 C46 1.39(1) . ?
P2 C51 1.80(1) 2_655 ?
P2 C51 1.80(1) . ?
P2 C61 1.81(1) . ?
P2 C61 1.81(1) 2_655 ?
C51 C56 1.38(1) . ?
C51 C52 1.38(2) . ?
C52 C53 1.39(2) . ?
C53 C54 1.39(3) . ?
C54 C55 1.33(3) . ?
C55 C56 1.37(2) . ?
C61 C66 1.35(1) . ?
C61 C62 1.36(1) . ?
C62 C63 1.39(1) . ?
C63 C64 1.34(1) . ?
C64 C65 1.39(1) . ?
C65 C66 1.37(1) . ?
